data_7014303
loop_
_publ_author_name
'Zheng, Yue-Qing'
'Cheng, De-Yi'
'Liu, Bin-Bin'
'Huang, Wen-Xiang'

_publ_section_title
;
 New Cu(II) complexes based on the hydroxo-bridged dinuclear
 [Cu(OH)2Cu] units: step-like di- and trimerizations of [Cu(OH)2Cu]
 units.
;
_journal_issue 1
_journal_name_full 'Dalton transactions (Cambridge, England : 2003)'
_journal_page_first 277
_journal_page_last 286
_journal_paper_doi 10.1039/b916719f
_journal_volume 40
_journal_year 2011
_chemical_formula_sum 'C108 H124 Cu6 N12 O32'
_chemical_formula_weight 2483.43
_chemical_name_systematic
;
?
;
_space_group_IT_number 2
_symmetry_cell_setting triclinic
_symmetry_space_group_name_Hall '-P 1'
_symmetry_space_group_name_H-M 'P -1'
_atom_sites_solution_hydrogens geom
_atom_sites_solution_primary PATTERSON
_atom_sites_solution_secondary difmap
_audit_creation_method SHELXL-97
_cell_angle_alpha 92.81(3)
_cell_angle_beta 90.63(3)
_cell_angle_gamma 118.60(3)
_cell_formula_units_Z 2
_cell_length_a 16.725(3)
_cell_length_b 17.232(3)
_cell_length_c 21.155(4)
_cell_measurement_reflns_used 41350
_cell_measurement_temperature 293(2)
_cell_measurement_theta_max 27.48
_cell_measurement_theta_min 3.09
_cell_volume 5342(2)
_computing_cell_refinement RAPID-AUTO
_computing_data_collection 'RAPID-AUTO (Rigaku,1998)'
_computing_data_reduction 'CrystalStructure Rigaku/MSC,2002)'
_computing_molecular_graphics 'SHELXTL (Johnson,1976)'
_computing_publication_material SHELXTL97
_computing_structure_refinement 'SHELXL-97 (Sheldrick, 1997)'
_computing_structure_solution 'SHELXS-97 (Sheldrick, 1997)'
_diffrn_ambient_temperature 293(2)
_diffrn_measured_fraction_theta_full 0.972
_diffrn_measured_fraction_theta_max 0.972
_diffrn_measurement_device_type 'Rigaku R-AXIS RAPID'
_diffrn_measurement_method '\w scans'
_diffrn_radiation_monochromator graphite
_diffrn_radiation_source 'fine-focus sealed tube'
_diffrn_radiation_type MoK\a
_diffrn_radiation_wavelength 0.71073
_diffrn_reflns_av_R_equivalents 0.0578
_diffrn_reflns_av_sigmaI/netI 0.0665
_diffrn_reflns_limit_h_max 18
_diffrn_reflns_limit_h_min -21
_diffrn_reflns_limit_k_max 22
_diffrn_reflns_limit_k_min -22
_diffrn_reflns_limit_l_max 27
_diffrn_reflns_limit_l_min -27
_diffrn_reflns_number 50248
_diffrn_reflns_theta_full 27.48
_diffrn_reflns_theta_max 27.48
_diffrn_reflns_theta_min 3.09
_exptl_absorpt_coefficient_mu 1.261
_exptl_absorpt_correction_T_max 1.0000
_exptl_absorpt_correction_T_min 0.4373
_exptl_absorpt_correction_type empirical
_exptl_absorpt_process_details 'ABSCOR (Higashi, 1995)'
_exptl_crystal_colour blue
_exptl_crystal_density_diffrn 1.544
_exptl_crystal_density_method 'not measured'
_exptl_crystal_description plate
_exptl_crystal_F_000 2572
_exptl_crystal_size_max 0.32
_exptl_crystal_size_mid 0.19
_exptl_crystal_size_min 0.11
_refine_diff_density_max 2.771
_refine_diff_density_min -1.887
_refine_diff_density_rms 0.140
_refine_ls_extinction_coef NONE
_refine_ls_extinction_method none
_refine_ls_goodness_of_fit_ref 1.213
_refine_ls_hydrogen_treatment constr
_refine_ls_matrix_type full
_refine_ls_number_parameters 1381
_refine_ls_number_reflns 23854
_refine_ls_number_restraints 12
_refine_ls_restrained_S_all 1.220
_refine_ls_R_factor_all 0.0736
_refine_ls_R_factor_gt 0.0596
_refine_ls_shift/su_max 0.352
_refine_ls_shift/su_mean 0.008
_refine_ls_structure_factor_coef Fsqd
_refine_ls_weighting_details 'calc w=1/[\s^2^(Fo^2^)+(0.0903P)^2^+2.6326P] where P=(Fo^2^+2Fc^2^)/3'
_refine_ls_weighting_scheme calc
_refine_ls_wR_factor_gt 0.1689
_refine_ls_wR_factor_ref 0.1784
_reflns_number_gt 18876
_reflns_number_total 23854
_reflns_threshold_expression >2sigma(I)
_cod_data_source_file B916719F.TXT
_cod_data_source_block 4
_cod_depositor_comments
;
The following automatic conversions were performed:
'_refine_ls_hydrogen_treatment' value 'CONSTR' changed to 'constr'
according to '/home/saulius/struct/CIF-dictionaries/cif_core.dic'
dictionary named 'cif_core.dic' version 2.4.1 from 2010-06-29.

Automatic conversion script
Id: cif_fix_enum 1555 2011-01-17 13:19:09Z saulius 
;
_cod_original_cell_volume 5342.3(18)
_cod_original_sg_symbol_Hall -P1
_cod_original_sg_symbol_H-M P-1
_cod_database_code 7014303

loop_
_symmetry_equiv_pos_as_xyz
'x, y, z'
'-x, -y, -z'

loop_
_atom_site_label
_atom_site_type_symbol
_atom_site_fract_x
_atom_site_fract_y
_atom_site_fract_z
_atom_site_U_iso_or_equiv
_atom_site_adp_type
_atom_site_occupancy
_atom_site_symmetry_multiplicity
_atom_site_calc_flag
_atom_site_refinement_flags
_atom_site_disorder_assembly
_atom_site_disorder_group
Cu1 Cu 0.36706(3) 0.48500(3) 0.179812(18) 0.01446(10) Uani 1 1 d . . .
N1 N 0.23393(19) 0.4243(2) 0.19979(13) 0.0193(6) Uani 1 1 d . . .
C1 C 0.1786(2) 0.3366(3) 0.19910(18) 0.0261(8) Uani 1 1 d . . .
H1 H 0.2032 0.2986 0.1935 0.031 Uiso 1 1 calc R . .
C2 C 0.0852(3) 0.3011(3) 0.20647(18) 0.0310(9) Uani 1 1 d . . .
H2 H 0.0482 0.2400 0.2060 0.037 Uiso 1 1 calc R . .
C3 C 0.0483(3) 0.3565(3) 0.21441(19) 0.0354(10) Uani 1 1 d . . .
H3 H -0.0142 0.3335 0.2186 0.043 Uiso 1 1 calc R . .
C4 C 0.1048(3) 0.4469(3) 0.21609(18) 0.0287(9) Uani 1 1 d . . .
H4 H 0.0810 0.4855 0.2222 0.034 Uiso 1 1 calc R . .
C5 C 0.1979(2) 0.4797(3) 0.20856(15) 0.0207(7) Uani 1 1 d . . .
C6 C 0.2645(2) 0.5742(3) 0.20897(16) 0.0212(7) Uani 1 1 d . . .
C7 C 0.2452(3) 0.6420(3) 0.2262(2) 0.0337(10) Uani 1 1 d . . .
H7 H 0.1867 0.6289 0.2375 0.040 Uiso 1 1 calc R . .
C8 C 0.3124(4) 0.7279(3) 0.2266(3) 0.0485(14) Uani 1 1 d . . .
H8 H 0.3000 0.7737 0.2382 0.058 Uiso 1 1 calc R . .
C9 C 0.3993(3) 0.7462(3) 0.2096(3) 0.0472(13) Uani 1 1 d . . .
H9 H 0.4462 0.8043 0.2096 0.057 Uiso 1 1 calc R . .
C10 C 0.4146(3) 0.6757(3) 0.19248(19) 0.0279(8) Uani 1 1 d . . .
H10 H 0.4724 0.6876 0.1801 0.033 Uiso 1 1 calc R . .
N2 N 0.3497(2) 0.5914(2) 0.19313(13) 0.0192(6) Uani 1 1 d . . .
O1 O 0.37550(16) 0.38137(16) 0.15475(11) 0.0191(5) Uani 1 1 d . . .
HW11 H 0.3493 0.3324 0.1717 0.023 Uiso 1 1 d R . .
O2 O 0.47536(15) 0.53592(15) 0.12628(10) 0.0151(5) Uani 1 1 d . . .
HW21 H 0.5134 0.5886 0.1306 0.018 Uiso 1 1 d R . .
Cu2 Cu 0.49577(3) 0.43239(3) 0.124360(18) 0.01430(10) Uani 1 1 d . . .
N3 N 0.63215(19) 0.4942(2) 0.12075(12) 0.0171(6) Uani 1 1 d . . .
C11 C 0.6865(2) 0.5812(2) 0.11688(16) 0.0205(7) Uani 1 1 d . . .
H11 H 0.6603 0.6178 0.1134 0.025 Uiso 1 1 calc R . .
C12 C 0.7803(2) 0.6186(3) 0.11794(17) 0.0261(8) Uani 1 1 d . . .
H12 H 0.8165 0.6793 0.1151 0.031 Uiso 1 1 calc R . .
C13 C 0.8196(3) 0.5645(3) 0.12324(18) 0.0291(9) Uani 1 1 d . . .
H13 H 0.8826 0.5883 0.1241 0.035 Uiso 1 1 calc R . .
C14 C 0.7640(2) 0.4746(3) 0.12721(17) 0.0256(8) Uani 1 1 d . . .
H14 H 0.7892 0.4371 0.1306 0.031 Uiso 1 1 calc R . .
C15 C 0.6696(2) 0.4407(2) 0.12615(15) 0.0196(7) Uani 1 1 d . . .
C16 C 0.6042(3) 0.3466(2) 0.13017(16) 0.0210(7) Uani 1 1 d . . .
C17 C 0.6283(3) 0.2807(3) 0.13709(18) 0.0291(8) Uani 1 1 d . . .
H17 H 0.6892 0.2946 0.1407 0.035 Uiso 1 1 calc R . .
C18 C 0.5600(3) 0.1941(3) 0.1385(2) 0.0357(10) Uani 1 1 d . . .
H18 H 0.5749 0.1492 0.1440 0.043 Uiso 1 1 calc R . .
C19 C 0.4701(3) 0.1738(3) 0.13175(19) 0.0330(9) Uani 1 1 d . . .
H19 H 0.4239 0.1154 0.1312 0.040 Uiso 1 1 calc R . .
C20 C 0.4497(3) 0.2423(2) 0.12581(17) 0.0241(8) Uani 1 1 d . . .
H20 H 0.3891 0.2293 0.1216 0.029 Uiso 1 1 calc R . .
N4 N 0.5157(2) 0.3273(2) 0.12594(13) 0.0194(6) Uani 1 1 d . . .
O3 O 0.54088(15) 0.57925(15) -0.01676(10) 0.0147(4) Uani 1 1 d . . .
HW31 H 0.5737 0.6245 0.0036 0.018 Uiso 1 1 d R . .
O4 O 0.44498(17) 0.50642(17) 0.26982(11) 0.0234(5) Uani 1 1 d . . .
HW41 H 0.4217 0.4561 0.2846 0.028 Uiso 1 1 d R . .
HW42 H 0.4698 0.5519 0.2962 0.028 Uiso 1 1 d R . .
Cu3 Cu 0.42567(3) 0.51540(3) 0.024328(17) 0.01341(10) Uani 1 1 d . . .
N5 N 0.29239(19) 0.4409(2) 0.03645(13) 0.0183(6) Uani 1 1 d . . .
C21 C 0.2491(2) 0.3533(2) 0.03928(16) 0.0225(7) Uani 1 1 d . . .
H21 H 0.2831 0.3236 0.0390 0.027 Uiso 1 1 calc R . .
C22 C 0.1551(3) 0.3046(3) 0.04265(18) 0.0288(8) Uani 1 1 d . . .
H22 H 0.1264 0.2432 0.0437 0.035 Uiso 1 1 calc R . .
C23 C 0.1049(3) 0.3499(3) 0.04442(18) 0.0321(9) Uani 1 1 d . . .
H23 H 0.0419 0.3191 0.0470 0.039 Uiso 1 1 calc R . .
C24 C 0.1496(3) 0.4405(3) 0.04237(18) 0.0278(8) Uani 1 1 d . . .
H24 H 0.1171 0.4717 0.0436 0.033 Uiso 1 1 calc R . .
C25 C 0.2438(2) 0.4850(3) 0.03851(15) 0.0204(7) Uani 1 1 d . . .
C26 C 0.2987(2) 0.5816(3) 0.03657(16) 0.0212(7) Uani 1 1 d . . .
C27 C 0.2631(3) 0.6397(3) 0.04332(18) 0.0301(9) Uani 1 1 d . . .
H27 H 0.2010 0.6184 0.0484 0.036 Uiso 1 1 calc R . .
C28 C 0.3208(3) 0.7290(3) 0.0423(2) 0.0370(10) Uani 1 1 d . . .
H28 H 0.2982 0.7688 0.0471 0.044 Uiso 1 1 calc R . .
C29 C 0.4138(3) 0.7600(3) 0.03420(19) 0.0321(9) Uani 1 1 d . . .
H29 H 0.4539 0.8203 0.0337 0.039 Uiso 1 1 calc R . .
C30 C 0.4449(3) 0.6983(3) 0.02684(16) 0.0230(7) Uani 1 1 d . . .
H30 H 0.5065 0.7183 0.0208 0.028 Uiso 1 1 calc R . .
Cu4 Cu -0.17389(3) 0.42067(3) 0.32328(2) 0.02451(12) Uani 1 1 d . . .
N7 N -0.3086(2) 0.3385(2) 0.30577(16) 0.0296(7) Uani 1 1 d . . .
C31 C -0.3512(3) 0.2506(3) 0.3089(2) 0.0361(10) Uani 1 1 d . . .
H31 H -0.3169 0.2223 0.3161 0.043 Uiso 1 1 calc R . .
C32 C -0.4450(3) 0.2004(3) 0.3015(2) 0.0431(11) Uani 1 1 d . . .
H32 H -0.4730 0.1392 0.3033 0.052 Uiso 1 1 calc R . .
C33 C -0.4963(3) 0.2416(3) 0.2916(2) 0.0398(11) Uani 1 1 d . . .
H33 H -0.5594 0.2088 0.2871 0.048 Uiso 1 1 calc R . .
C34 C -0.4525(3) 0.3336(3) 0.28823(19) 0.0335(10) Uani 1 1 d . . .
H34 H -0.4858 0.3631 0.2812 0.040 Uiso 1 1 calc R . .
C35 C -0.3583(3) 0.3799(3) 0.29567(17) 0.0277(9) Uani 1 1 d . . .
C36 C -0.3049(3) 0.4769(3) 0.29421(16) 0.0256(8) Uani 1 1 d . . .
C37 C -0.3425(3) 0.5317(3) 0.28184(17) 0.0313(9) Uani 1 1 d . . .
H37 H -0.4050 0.5076 0.2745 0.038 Uiso 1 1 calc R . .
C38 C -0.2864(3) 0.6216(3) 0.28059(19) 0.0349(10) Uani 1 1 d . . .
H38 H -0.3105 0.6589 0.2722 0.042 Uiso 1 1 calc R . .
C39 C -0.1939(3) 0.6558(3) 0.29198(18) 0.0325(9) Uani 1 1 d . . .
H39 H -0.1546 0.7162 0.2906 0.039 Uiso 1 1 calc R . .
C40 C -0.1604(3) 0.5984(3) 0.30556(17) 0.0272(8) Uani 1 1 d . . .
H40 H -0.0982 0.6216 0.3142 0.033 Uiso 1 1 calc R . .
N8 N -0.2145(2) 0.5107(2) 0.30671(14) 0.0236(7) Uani 1 1 d . . .
O5 O -0.14410(17) 0.33079(18) 0.34771(13) 0.0271(6) Uani 1 1 d . . .
HW51 H -0.1908 0.2855 0.3606 0.033 Uiso 1 1 d R . .
O6 O -0.05358(16) 0.50036(17) 0.36772(12) 0.0210(5) Uani 1 1 d . . .
HW61 H -0.0285 0.5408 0.3455 0.025 Uiso 1 1 d R . .
Cu5 Cu -0.01897(3) 0.40638(3) 0.37400(2) 0.02111(11) Uani 1 1 d . . .
N9 N 0.11714(19) 0.4816(2) 0.37911(14) 0.0208(6) Uani 1 1 d . . .
C41 C 0.1632(2) 0.5691(3) 0.38257(17) 0.0237(7) Uani 1 1 d . . .
H41 H 0.1308 0.6003 0.3853 0.028 Uiso 1 1 calc R . .
C42 C 0.2574(2) 0.6165(3) 0.38226(18) 0.0252(8) Uani 1 1 d . . .
H42 H 0.2875 0.6781 0.3842 0.030 Uiso 1 1 calc R . .
C43 C 0.3059(2) 0.5696(3) 0.37902(17) 0.0257(8) Uani 1 1 d . . .
H43 H 0.3692 0.5994 0.3790 0.031 Uiso 1 1 calc R . .
C44 C 0.2585(2) 0.4781(3) 0.37577(17) 0.0238(8) Uani 1 1 d . . .
H44 H 0.2897 0.4455 0.3739 0.029 Uiso 1 1 calc R . .
C45 C 0.1640(2) 0.4352(2) 0.37530(16) 0.0194(7) Uani 1 1 d . . .
C46 C 0.1065(2) 0.3378(2) 0.36945(17) 0.0213(7) Uani 1 1 d . . .
C47 C 0.1412(3) 0.2795(3) 0.36155(18) 0.0258(8) Uani 1 1 d . . .
H47 H 0.2038 0.3003 0.3628 0.031 Uiso 1 1 calc R . .
C48 C 0.0815(3) 0.1899(3) 0.35180(19) 0.0298(9) Uani 1 1 d . . .
H48 H 0.1037 0.1500 0.3453 0.036 Uiso 1 1 calc R . .
C49 C -0.0115(3) 0.1601(3) 0.3518(2) 0.0311(9) Uani 1 1 d . . .
H49 H -0.0528 0.1002 0.3453 0.037 Uiso 1 1 calc R . .
C50 C -0.0413(3) 0.2223(3) 0.3618(2) 0.0302(9) Uani 1 1 d . . .
H50 H -0.1037 0.2027 0.3630 0.036 Uiso 1 1 calc R . .
N10 N 0.0160(2) 0.3094(2) 0.36977(15) 0.0224(6) Uani 1 1 d . . .
O7 O 0.04724(15) 0.58004(16) 0.51739(11) 0.0189(5) Uani 1 1 d . . .
HW71 H 0.0884 0.6296 0.5056 0.023 Uiso 1 1 d R . .
O8 O -0.1024(2) 0.4365(2) 0.23496(14) 0.0366(7) Uani 1 1 d . . .
HW81 H -0.0766 0.4845 0.2195 0.044 Uiso 1 1 d R . .
HW82 H -0.1224 0.3994 0.2026 0.044 Uiso 1 1 d R . .
Cu6 Cu -0.07172(3) 0.51896(3) 0.47241(2) 0.01716(10) Uani 1 1 d . . .
N11 N -0.20981(19) 0.45464(19) 0.46567(14) 0.0188(6) Uani 1 1 d . . .
C51 C -0.2639(2) 0.3678(2) 0.46563(18) 0.0226(7) Uani 1 1 d . . .
H51 H -0.2377 0.3313 0.4703 0.027 Uiso 1 1 calc R . .
C52 C -0.3588(2) 0.3289(2) 0.45883(18) 0.0246(8) Uani 1 1 d . . .
H52 H -0.3952 0.2678 0.4589 0.030 Uiso 1 1 calc R . .
C53 C -0.3972(2) 0.3836(3) 0.45203(17) 0.0228(7) Uani 1 1 d . . .
H53 H -0.4600 0.3596 0.4465 0.027 Uiso 1 1 calc R . .
C54 C -0.3413(2) 0.4745(2) 0.45357(16) 0.0194(7) Uani 1 1 d . . .
H54 H -0.3661 0.5123 0.4499 0.023 Uiso 1 1 calc R . .
C55 C -0.2472(2) 0.5083(2) 0.46067(15) 0.0168(7) Uani 1 1 d . . .
C56 C -0.1816(2) 0.6031(2) 0.46248(16) 0.0174(7) Uani 1 1 d . . .
C57 C -0.2066(2) 0.6690(2) 0.45951(19) 0.0252(8) Uani 1 1 d . . .
H57 H -0.2678 0.6544 0.4572 0.030 Uiso 1 1 calc R . .
N6 N 0.3885(2) 0.6109(2) 0.02814(12) 0.0177(6) Uani 1 1 d . . .
C58 C -0.1396(3) 0.7561(3) 0.4600(2) 0.0308(9) Uani 1 1 d . . .
H58 H -0.1553 0.8009 0.4577 0.037 Uiso 1 1 calc R . .
C59 C -0.0488(3) 0.7767(2) 0.46391(19) 0.0261(8) Uani 1 1 d . . .
H59 H -0.0027 0.8352 0.4645 0.031 Uiso 1 1 calc R . .
C60 C -0.0285(2) 0.7080(2) 0.46698(18) 0.0222(7) Uani 1 1 d . . .
H60 H 0.0324 0.7214 0.4692 0.027 Uiso 1 1 calc R . .
N12 N -0.09281(19) 0.62309(19) 0.46693(14) 0.0182(6) Uani 1 1 d . . .
O9 O 0.05732(18) 0.65339(19) 0.30014(14) 0.0312(6) Uani 1 1 d . . .
O10 O 0.0036(2) 0.6030(2) 0.20163(16) 0.0441(8) Uani 1 1 d . . .
C61 C 0.0502(3) 0.6640(3) 0.2423(2) 0.0308(9) Uani 1 1 d . . .
C62 C 0.1004(3) 0.7592(3) 0.2205(2) 0.0331(9) Uani 1 1 d . . .
H62A H 0.1566 0.7930 0.2456 0.040 Uiso 1 1 calc R . .
H62B H 0.1159 0.7577 0.1765 0.040 Uiso 1 1 calc R . .
C63 C 0.0417(3) 0.8042(3) 0.2272(2) 0.0310(9) Uani 1 1 d . . .
C64 C 0.0324(3) 0.8382(3) 0.2852(2) 0.0373(10) Uani 1 1 d . . .
H64A H 0.0627 0.8340 0.3209 0.045 Uiso 1 1 calc R . .
C65 C -0.0221(3) 0.8789(3) 0.2908(3) 0.0430(11) Uani 1 1 d . . .
H65A H -0.0280 0.9013 0.3304 0.052 Uiso 1 1 calc R . .
C66 C -0.0668(3) 0.8866(3) 0.2393(3) 0.0457(12) Uani 1 1 d . . .
H66A H -0.1028 0.9140 0.2435 0.055 Uiso 1 1 calc R . .
C67 C -0.0581(3) 0.8526(3) 0.1798(3) 0.0455(12) Uani 1 1 d . . .
H67A H -0.0881 0.8576 0.1443 0.055 Uiso 1 1 calc R . .
C68 C -0.0039(3) 0.8110(3) 0.1741(2) 0.0362(10) Uani 1 1 d . . .
H68A H 0.0016 0.7879 0.1348 0.043 Uiso 1 1 calc R . .
O11 O 0.5458(2) 0.59936(18) 0.43509(12) 0.0303(6) Uani 1 1 d . . .
O12 O 0.53227(17) 0.65801(17) 0.34636(11) 0.0247(5) Uani 1 1 d . . .
C69 C 0.5650(2) 0.6645(2) 0.40103(16) 0.0201(7) Uani 1 1 d . . .
C70 C 0.6319(3) 0.7564(3) 0.42988(19) 0.0272(8) Uani 1 1 d . . .
H70A H 0.6753 0.7511 0.4578 0.033 Uiso 1 1 calc R . .
H70B H 0.6656 0.7931 0.3961 0.033 Uiso 1 1 calc R . .
C71 C 0.5885(3) 0.8025(3) 0.46678(17) 0.0472(12) Uiso 1 1 d G . .
C72 C 0.5297(3) 0.8281(3) 0.43921(15) 0.0728(18) Uiso 1 1 d G . .
H72A H 0.5117 0.8129 0.3967 0.087 Uiso 1 1 calc R . .
C73 C 0.4977(3) 0.8764(3) 0.4752(2) 0.084(2) Uiso 1 1 d G . .
H73A H 0.4583 0.8936 0.4568 0.101 Uiso 1 1 calc R . .
C74 C 0.5246(4) 0.8991(3) 0.5388(2) 0.086(2) Uiso 1 1 d G . .
H74A H 0.5032 0.9314 0.5630 0.103 Uiso 1 1 calc R . .
C75 C 0.5835(4) 0.8735(3) 0.56641(15) 0.112(3) Uiso 1 1 d G . .
H75A H 0.6015 0.8887 0.6090 0.134 Uiso 1 1 calc R . .
C76 C 0.6154(3) 0.8252(3) 0.53038(18) 0.0745(18) Uiso 1 1 d G . .
H76A H 0.6548 0.8081 0.5488 0.089 Uiso 1 1 calc R . .
O13 O 0.61634(16) 0.72307(16) 0.14127(11) 0.0215(5) Uani 1 1 d . . .
O14 O 0.65913(17) 0.74097(17) 0.04109(12) 0.0241(5) Uani 1 1 d . . .
C77 C 0.6629(2) 0.7698(2) 0.09743(16) 0.0177(7) Uani 1 1 d . . .
C78 C 0.7246(2) 0.8688(2) 0.11265(17) 0.0204(7) Uani 1 1 d . . .
H78A H 0.7459 0.8794 0.1567 0.025 Uiso 1 1 calc R . .
H78B H 0.7772 0.8904 0.0863 0.025 Uiso 1 1 calc R . .
C79 C 0.6715(2) 0.9167(2) 0.10040(16) 0.0199(7) Uani 1 1 d . . .
C80 C 0.6629(3) 0.9407(3) 0.03919(18) 0.0274(8) Uani 1 1 d . . .
H80A H 0.6931 0.9298 0.0062 0.033 Uiso 1 1 calc R . .
C81 C 0.6093(3) 0.9806(3) 0.02767(19) 0.0336(9) Uani 1 1 d . . .
H81A H 0.6039 0.9960 -0.0130 0.040 Uiso 1 1 calc R . .
C82 C 0.5639(3) 0.9976(3) 0.0764(2) 0.0326(9) Uani 1 1 d . . .
H82A H 0.5276 1.0236 0.0685 0.039 Uiso 1 1 calc R . .
C83 C 0.5733(3) 0.9753(3) 0.1374(2) 0.0315(9) Uani 1 1 d . . .
H83A H 0.5438 0.9874 0.1704 0.038 Uiso 1 1 calc R . .
C84 C 0.6269(3) 0.9349(3) 0.14929(18) 0.0253(8) Uani 1 1 d . . .
H84A H 0.6327 0.9202 0.1902 0.030 Uiso 1 1 calc R . .
O15 O 0.9076(3) 0.3357(3) 0.0619(2) 0.0724(12) Uani 1 1 d . . .
O16 O 0.8302(2) 0.3019(2) 0.14663(15) 0.0451(8) Uani 1 1 d . . .
C85 C 0.8497(3) 0.2787(4) 0.0979(2) 0.0449(12) Uani 1 1 d . . .
C86 C 0.8035(3) 0.1806(4) 0.0767(3) 0.0604(17) Uani 1 1 d . . .
H86A H 0.7526 0.1487 0.1035 0.072 Uiso 1 1 calc R . .
H86B H 0.7792 0.1731 0.0336 0.072 Uiso 1 1 calc R . .
C87 C 0.8662(3) 0.1401(3) 0.0791(3) 0.0433(12) Uani 1 1 d . . .
C88 C 0.8811(3) 0.1083(3) 0.1347(3) 0.0550(15) Uani 1 1 d . . .
H88A H 0.8516 0.1114 0.1710 0.066 Uiso 1 1 calc R . .
C89 C 0.9393(4) 0.0717(3) 0.1369(3) 0.0546(14) Uani 1 1 d . . .
H89A H 0.9496 0.0517 0.1745 0.066 Uiso 1 1 calc R . .
C90 C 0.9813(3) 0.0654(3) 0.0831(3) 0.0535(14) Uani 1 1 d . . .
H90A H 1.0210 0.0419 0.0843 0.064 Uiso 1 1 calc R . .
C91 C 0.9647(3) 0.0939(3) 0.0280(3) 0.0476(13) Uani 1 1 d . . .
H91A H 0.9916 0.0875 -0.0088 0.057 Uiso 1 1 calc R . .
C92 C 0.9087(3) 0.1320(3) 0.0258(3) 0.0442(11) Uani 1 1 d . . .
H92A H 0.8995 0.1524 -0.0120 0.053 Uiso 1 1 calc R . .
O17 O 0.75674(19) 0.18808(18) 0.41596(14) 0.0302(6) Uani 1 1 d . . .
O18 O 0.82046(17) 0.24466(17) 0.51174(13) 0.0253(6) Uani 1 1 d . . .
C93 C 0.7686(2) 0.1808(2) 0.4737(2) 0.0255(8) Uani 1 1 d . . .
C94 C 0.7168(3) 0.0884(2) 0.4993(2) 0.0291(9) Uani 1 1 d . . .
H94A H 0.6885 0.0923 0.5382 0.035 Uiso 1 1 calc R . .
H94B H 0.6688 0.0495 0.4688 0.035 Uiso 1 1 calc R . .
C95 C 0.7784(3) 0.0488(2) 0.5120(2) 0.0272(8) Uani 1 1 d . . .
C96 C 0.7991(3) 0.0371(3) 0.5730(2) 0.0325(9) Uani 1 1 d . . .
H96A H 0.7779 0.0571 0.6071 0.039 Uiso 1 1 calc R . .
C97 C 0.8513(3) -0.0045(3) 0.5839(2) 0.0363(10) Uani 1 1 d . . .
H97A H 0.8632 -0.0134 0.6252 0.044 Uiso 1 1 calc R . .
C98 C 0.8856(3) -0.0326(3) 0.5339(2) 0.0352(10) Uani 1 1 d . . .
H98A H 0.9214 -0.0594 0.5413 0.042 Uiso 1 1 calc R . .
C99 C 0.8655(3) -0.0200(3) 0.4722(2) 0.0322(9) Uani 1 1 d . . .
H99A H 0.8882 -0.0385 0.4381 0.039 Uiso 1 1 calc R . .
C100 C 0.8123(3) 0.0196(3) 0.4616(2) 0.0289(8) Uani 1 1 d . . .
H10A H 0.7989 0.0269 0.4203 0.035 Uiso 1 1 calc R . .
O19 O 0.2664(2) 0.1796(2) 0.28549(14) 0.0405(7) Uani 1 1 d . . .
O20 O 0.2650(2) 0.20658(18) 0.18348(13) 0.0318(6) Uani 1 1 d . . .
C101 C 0.2414(3) 0.1556(2) 0.22899(18) 0.0253(8) Uani 1 1 d . . .
C102 C 0.1784(3) 0.0575(3) 0.2127(2) 0.0285(8) Uani 1 1 d . . .
H10B H 0.1434 0.0304 0.2492 0.034 Uiso 1 1 calc R . .
H10C H 0.1361 0.0504 0.1784 0.034 Uiso 1 1 calc R . .
C103 C 0.2326(2) 0.0120(2) 0.19345(18) 0.0239(8) Uani 1 1 d . . .
C104 C 0.2231(3) -0.0254(3) 0.13195(19) 0.0289(8) Uani 1 1 d . . .
H10D H 0.1838 -0.0212 0.1026 0.035 Uiso 1 1 calc R . .
C105 C 0.2721(3) -0.0691(3) 0.1141(2) 0.0399(11) Uani 1 1 d . . .
H10E H 0.2641 -0.0950 0.0733 0.048 Uiso 1 1 calc R . .
C106 C 0.3316(3) -0.0739(3) 0.1564(3) 0.0427(11) Uani 1 1 d . . .
H10F H 0.3644 -0.1026 0.1440 0.051 Uiso 1 1 calc R . .
C107 C 0.3436(3) -0.0363(3) 0.2176(2) 0.0410(11) Uani 1 1 d . . .
H10G H 0.3851 -0.0388 0.2460 0.049 Uiso 1 1 calc R . .
C108 C 0.2932(3) 0.0053(3) 0.2363(2) 0.0320(9) Uani 1 1 d . . .
H10H H 0.2999 0.0289 0.2777 0.038 Uiso 1 1 calc R . .
O21 O 0.7825(2) 0.21702(19) 0.63919(15) 0.0359(7) Uani 1 1 d . . .
H211 H 0.8294 0.2575 0.6610 0.043 Uiso 1 1 d R . .
H212 H 0.7790 0.2154 0.5976 0.043 Uiso 1 1 d R . .
O22 O 0.36182(19) 0.34990(18) 0.32219(12) 0.0284(6) Uani 1 1 d . . .
H221 H 0.3326 0.2961 0.3040 0.034 Uiso 1 1 d R . .
H222 H 0.3801 0.3666 0.3621 0.034 Uiso 1 1 d R . .
O23 O 0.58292(19) 0.58100(19) 0.55794(12) 0.0294(6) Uani 1 1 d . . .
H231 H 0.5711 0.5939 0.5204 0.035 Uiso 1 1 d R . .
H232 H 0.5420 0.5266 0.5624 0.035 Uiso 1 1 d R . .
O24 O 0.7909(2) 0.9553(2) 0.30103(16) 0.0465(8) Uani 1 1 d . . .
H241 H 0.7482 0.9008 0.2908 0.056 Uiso 1 1 d R . .
H242 H 0.7704 0.9930 0.3016 0.056 Uiso 1 1 d R . .
O25 O 0.2118(2) 0.1422(2) 0.05142(14) 0.0377(7) Uani 1 1 d . . .
H251 H 0.2490 0.1750 0.0234 0.045 Uiso 1 1 d R . .
H252 H 0.2202 0.1630 0.0912 0.045 Uiso 1 1 d R . .
O26 O 0.7061(2) 0.0656(2) 0.31508(18) 0.0526(9) Uani 1 1 d . . .
H261 H 0.7285 0.1014 0.2841 0.063 Uiso 1 1 d R . .
H262 H 0.7193 0.0993 0.3498 0.063 Uiso 1 1 d R . .
O27 O 0.8103(3) 0.2066(2) 0.24866(19) 0.0579(10) Uani 1 1 d . . .
H271 H 0.8090 0.2223 0.2101 0.070 Uiso 1 1 d R . .
H272 H 0.8270 0.2538 0.2745 0.070 Uiso 1 1 d R . .
O28 O 0.6290(3) 0.7923(2) 0.26689(14) 0.0568(11) Uani 1 1 d U . .
H281 H 0.6481 0.7650 0.2398 0.068 Uiso 1 1 d R . .
H282 H 0.5971 0.7477 0.2901 0.068 Uiso 1 1 d R . .
O29 O 0.0080(4) 0.5170(4) 0.0860(3) 0.105(2) Uani 1 1 d . . .
H291 H -0.0309 0.4637 0.0707 0.126 Uiso 1 1 d R . .
H292 H -0.0236 0.5292 0.1140 0.126 Uiso 1 1 d R . .
O30 O 0.6010(4) 0.0756(4) 0.6407(3) 0.112(2) Uani 1 1 d . . .
H301 H 0.6571 0.1194 0.6398 0.134 Uiso 1 1 d R . .
H302 H 0.5567 0.0781 0.6613 0.134 Uiso 1 1 d R . .
O31 O 0.9090(4) 0.3001(3) 0.9350(2) 0.0839(14) Uani 1 1 d . . .
H311 H 0.9087 0.3107 0.9741 0.101 Uiso 1 1 d R . .
H312 H 0.9348 0.3562 0.9284 0.101 Uiso 1 1 d R . .
O32 O 0.5348(3) 0.9234(5) 0.2950(2) 0.137(3) Uani 1 1 d U . .
H321 H 0.5863 0.9714 0.3019 0.165 Uiso 1 1 d R . .
H322 H 0.5609 0.8901 0.2876 0.165 Uiso 1 1 d R . .

loop_
_atom_site_aniso_label
_atom_site_aniso_U_11
_atom_site_aniso_U_22
_atom_site_aniso_U_33
_atom_site_aniso_U_23
_atom_site_aniso_U_13
_atom_site_aniso_U_12
Cu1 0.01328(19) 0.0148(2) 0.01771(19) 0.00046(15) 0.00168(16) 0.00873(16)
N1 0.0154(13) 0.0229(16) 0.0220(13) -0.0001(11) 0.0017(12) 0.0111(12)
C1 0.0193(17) 0.024(2) 0.0320(19) -0.0004(15) 0.0046(16) 0.0083(15)
C2 0.0229(19) 0.030(2) 0.0314(19) -0.0014(16) 0.0038(17) 0.0057(16)
C3 0.0152(17) 0.054(3) 0.035(2) -0.0010(19) 0.0011(17) 0.0149(18)
C4 0.0206(18) 0.042(3) 0.0293(18) 0.0023(17) 0.0022(16) 0.0198(18)
C5 0.0193(17) 0.030(2) 0.0184(15) 0.0020(14) 0.0018(14) 0.0163(15)
C6 0.0218(17) 0.031(2) 0.0202(15) 0.0045(14) 0.0033(14) 0.0197(16)
C7 0.037(2) 0.037(2) 0.043(2) 0.0143(19) 0.020(2) 0.029(2)
C8 0.061(3) 0.035(3) 0.072(3) 0.019(2) 0.039(3) 0.039(3)
C9 0.050(3) 0.017(2) 0.077(3) 0.011(2) 0.034(3) 0.017(2)
C10 0.0279(19) 0.022(2) 0.038(2) 0.0041(16) 0.0115(17) 0.0151(16)
N2 0.0226(15) 0.0209(16) 0.0208(13) 0.0023(11) 0.0047(12) 0.0156(13)
O1 0.0213(12) 0.0115(12) 0.0265(12) 0.0027(9) 0.0064(10) 0.0091(10)
O2 0.0153(11) 0.0141(12) 0.0181(10) 0.0015(9) 0.0029(9) 0.0087(9)
Cu2 0.01450(19) 0.0136(2) 0.01810(19) 0.00158(15) 0.00053(16) 0.00936(16)
N3 0.0189(14) 0.0202(16) 0.0168(12) -0.0005(11) -0.0010(11) 0.0133(12)
C11 0.0187(16) 0.0193(18) 0.0251(16) -0.0009(13) -0.0032(14) 0.0107(14)
C12 0.0174(17) 0.027(2) 0.0294(18) -0.0001(15) -0.0027(15) 0.0071(15)
C13 0.0168(17) 0.042(3) 0.0300(19) -0.0009(17) -0.0044(16) 0.0153(17)
C14 0.0206(17) 0.036(2) 0.0275(17) 0.0042(16) -0.0020(15) 0.0191(17)
C15 0.0207(17) 0.027(2) 0.0164(14) 0.0000(13) -0.0005(14) 0.0160(15)
C16 0.0257(18) 0.025(2) 0.0212(15) 0.0005(14) 0.0008(15) 0.0190(16)
C17 0.035(2) 0.030(2) 0.0349(19) 0.0021(16) 0.0002(18) 0.0252(18)
C18 0.053(3) 0.029(2) 0.042(2) 0.0070(18) 0.004(2) 0.033(2)
C19 0.045(2) 0.019(2) 0.038(2) 0.0019(16) 0.006(2) 0.0176(19)
C20 0.0270(18) 0.0186(19) 0.0289(17) 0.0027(14) 0.0029(16) 0.0125(15)
N4 0.0250(15) 0.0176(15) 0.0210(13) 0.0032(11) 0.0033(12) 0.0143(13)
O3 0.0136(10) 0.0138(12) 0.0167(10) -0.0018(8) -0.0003(9) 0.0068(9)
O4 0.0242(13) 0.0213(14) 0.0212(11) 0.0002(10) -0.0055(10) 0.0084(11)
Cu3 0.01282(19) 0.0138(2) 0.01640(18) 0.00028(14) 0.00049(16) 0.00872(16)
N5 0.0170(14) 0.0243(16) 0.0173(12) -0.0012(11) -0.0008(12) 0.0131(12)
C21 0.0188(17) 0.024(2) 0.0239(16) 0.0002(14) 0.0024(15) 0.0091(15)
C22 0.0205(18) 0.027(2) 0.0313(19) 0.0002(16) 0.0027(16) 0.0058(16)
C23 0.0141(17) 0.045(3) 0.0316(19) 0.0003(17) 0.0024(16) 0.0096(17)
C24 0.0194(17) 0.038(2) 0.0299(18) -0.0004(16) 0.0001(16) 0.0173(17)
C25 0.0182(16) 0.030(2) 0.0171(15) -0.0013(13) -0.0006(14) 0.0155(15)
C26 0.0216(17) 0.029(2) 0.0193(15) -0.0038(14) -0.0045(14) 0.0182(16)
C27 0.030(2) 0.040(3) 0.0330(19) -0.0071(17) -0.0052(17) 0.0282(19)
C28 0.044(2) 0.039(3) 0.045(2) -0.0118(19) -0.010(2) 0.036(2)
C29 0.041(2) 0.022(2) 0.040(2) -0.0068(16) -0.0076(19) 0.0209(19)
C30 0.0280(19) 0.022(2) 0.0224(16) -0.0015(14) -0.0019(15) 0.0155(16)
Cu4 0.0166(2) 0.0255(3) 0.0358(2) -0.00932(19) -0.00960(19) 0.01486(19)
N7 0.0208(15) 0.035(2) 0.0371(17) -0.0122(15) -0.0103(14) 0.0180(15)
C31 0.0215(19) 0.035(3) 0.051(2) -0.016(2) -0.0127(19) 0.0155(18)
C32 0.027(2) 0.037(3) 0.057(3) -0.017(2) -0.014(2) 0.011(2)
C33 0.0170(18) 0.054(3) 0.044(2) -0.015(2) -0.0090(18) 0.0147(19)
C34 0.0196(18) 0.054(3) 0.032(2) -0.0098(19) -0.0054(17) 0.0235(19)
C35 0.0202(18) 0.048(3) 0.0215(17) -0.0092(16) -0.0080(15) 0.0227(18)
C36 0.0237(18) 0.044(2) 0.0194(16) -0.0047(15) -0.0034(15) 0.0251(18)
C37 0.028(2) 0.053(3) 0.0256(18) 0.0040(17) 0.0006(17) 0.030(2)
C38 0.039(2) 0.052(3) 0.033(2) 0.0126(19) 0.0062(19) 0.036(2)
C39 0.040(2) 0.041(3) 0.0324(19) 0.0099(18) 0.0099(19) 0.031(2)
C40 0.0284(19) 0.038(2) 0.0255(17) 0.0012(16) 0.0020(16) 0.0244(18)
N8 0.0228(15) 0.0338(19) 0.0225(14) -0.0033(13) -0.0032(13) 0.0208(14)
O5 0.0156(12) 0.0218(14) 0.0452(15) -0.0101(12) -0.0112(11) 0.0113(11)
O6 0.0146(11) 0.0211(14) 0.0305(12) -0.0028(10) -0.0050(10) 0.0117(10)
Cu5 0.0128(2) 0.0165(2) 0.0367(2) -0.00541(18) -0.00470(18) 0.00997(17)
N9 0.0149(13) 0.0247(17) 0.0274(14) 0.0005(12) -0.0022(12) 0.0134(13)
C41 0.0200(17) 0.021(2) 0.0327(18) 0.0006(15) -0.0029(15) 0.0125(15)
C42 0.0181(17) 0.022(2) 0.0340(19) 0.0018(15) 0.0002(16) 0.0088(15)
C43 0.0127(16) 0.030(2) 0.0301(18) 0.0015(15) -0.0002(15) 0.0068(15)
C44 0.0207(17) 0.030(2) 0.0284(17) 0.0008(15) 0.0013(15) 0.0185(16)
C45 0.0179(16) 0.0219(19) 0.0226(16) 0.0009(13) -0.0002(14) 0.0128(14)
C46 0.0194(17) 0.0230(19) 0.0271(17) 0.0014(14) 0.0016(15) 0.0145(15)
C47 0.0235(18) 0.028(2) 0.0342(19) 0.0079(16) 0.0058(16) 0.0186(16)
C48 0.034(2) 0.028(2) 0.040(2) 0.0072(17) 0.0102(18) 0.0238(18)
C49 0.031(2) 0.020(2) 0.044(2) 0.0004(17) 0.0070(19) 0.0138(17)
C50 0.0223(18) 0.026(2) 0.046(2) -0.0016(17) 0.0024(18) 0.0155(16)
N10 0.0171(14) 0.0200(16) 0.0333(16) -0.0048(12) -0.0021(13) 0.0122(12)
O7 0.0105(10) 0.0121(12) 0.0346(13) 0.0017(10) -0.0031(10) 0.0058(9)
O8 0.0326(15) 0.0353(18) 0.0446(16) -0.0136(13) -0.0012(14) 0.0199(14)
Cu6 0.01011(19) 0.0105(2) 0.0327(2) -0.00020(16) -0.00285(17) 0.00656(16)
N11 0.0148(13) 0.0145(15) 0.0287(14) -0.0004(11) -0.0017(12) 0.0084(11)
C51 0.0157(16) 0.0141(18) 0.0384(19) 0.0011(14) -0.0035(15) 0.0076(14)
C52 0.0161(16) 0.0147(18) 0.040(2) -0.0011(15) -0.0037(16) 0.0053(14)
C53 0.0121(15) 0.026(2) 0.0297(18) -0.0005(15) -0.0016(14) 0.0089(14)
C54 0.0170(16) 0.0225(19) 0.0238(16) 0.0012(13) 0.0031(14) 0.0136(14)
C55 0.0148(15) 0.0171(17) 0.0206(15) 0.0009(12) -0.0006(13) 0.0095(13)
C56 0.0143(15) 0.0173(18) 0.0228(15) -0.0001(13) 0.0006(13) 0.0094(13)
C57 0.0191(17) 0.0194(19) 0.043(2) 0.0003(16) 0.0024(16) 0.0138(15)
N6 0.0203(14) 0.0229(16) 0.0151(12) -0.0003(11) -0.0008(11) 0.0148(12)
C58 0.0281(19) 0.0166(19) 0.055(2) 0.0012(17) 0.0024(19) 0.0165(16)
C59 0.0210(17) 0.0132(18) 0.044(2) 0.0020(15) -0.0012(17) 0.0083(14)
C60 0.0141(15) 0.0155(18) 0.0378(19) 0.0019(14) 0.0010(15) 0.0076(14)
N12 0.0142(13) 0.0136(15) 0.0287(14) 0.0006(11) -0.0003(12) 0.0083(11)
O9 0.0245(13) 0.0264(16) 0.0431(16) 0.0001(12) -0.0073(13) 0.0128(12)
O10 0.0408(18) 0.044(2) 0.0513(18) -0.0153(15) -0.0142(15) 0.0257(16)
C61 0.0208(18) 0.032(2) 0.048(2) -0.0045(18) -0.0019(18) 0.0204(17)
C62 0.0235(19) 0.040(3) 0.041(2) 0.0046(18) 0.0028(18) 0.0184(18)
C63 0.0192(18) 0.030(2) 0.046(2) 0.0115(18) 0.0019(17) 0.0131(16)
C64 0.031(2) 0.036(3) 0.052(3) 0.007(2) 0.006(2) 0.021(2)
C65 0.033(2) 0.031(2) 0.068(3) 0.004(2) 0.012(2) 0.018(2)
C66 0.025(2) 0.022(2) 0.092(4) 0.011(2) 0.006(2) 0.0124(18)
C67 0.024(2) 0.032(3) 0.076(3) 0.016(2) -0.009(2) 0.0094(19)
C68 0.026(2) 0.030(2) 0.050(2) 0.0095(19) -0.0043(19) 0.0107(18)
O11 0.0397(16) 0.0233(15) 0.0283(13) 0.0068(11) -0.0013(12) 0.0151(13)
O12 0.0237(13) 0.0232(14) 0.0253(12) 0.0061(10) -0.0030(11) 0.0094(11)
C69 0.0174(16) 0.0191(18) 0.0268(17) 0.0034(14) 0.0025(14) 0.0111(14)
C70 0.0252(18) 0.023(2) 0.0350(19) -0.0041(15) -0.0030(16) 0.0136(16)
O13 0.0191(12) 0.0167(13) 0.0272(12) -0.0003(10) 0.0010(10) 0.0075(10)
O14 0.0224(12) 0.0201(14) 0.0274(12) -0.0021(10) 0.0020(11) 0.0086(11)
C77 0.0147(15) 0.0158(17) 0.0246(16) 0.0008(13) -0.0016(14) 0.0091(13)
C78 0.0192(16) 0.0163(18) 0.0249(16) -0.0001(13) 0.0001(14) 0.0080(14)
C79 0.0189(16) 0.0116(17) 0.0261(16) -0.0015(13) -0.0012(14) 0.0051(13)
C80 0.032(2) 0.022(2) 0.0285(18) 0.0013(15) 0.0003(17) 0.0128(17)
C81 0.043(2) 0.025(2) 0.0320(19) 0.0020(16) -0.0097(18) 0.0161(19)
C82 0.032(2) 0.021(2) 0.051(2) -0.0034(18) -0.0084(19) 0.0183(18)
C83 0.033(2) 0.023(2) 0.042(2) -0.0066(17) -0.0008(18) 0.0178(18)
C84 0.0293(19) 0.021(2) 0.0282(18) -0.0020(14) -0.0011(16) 0.0145(16)
O15 0.055(2) 0.082(3) 0.078(3) -0.008(2) 0.013(2) 0.033(2)
O16 0.0419(18) 0.051(2) 0.0498(18) -0.0210(16) -0.0124(15) 0.0308(17)
C85 0.030(2) 0.057(3) 0.052(3) -0.005(2) -0.004(2) 0.025(2)
C86 0.029(2) 0.060(4) 0.090(4) -0.042(3) -0.022(3) 0.025(2)
C87 0.0170(18) 0.028(2) 0.075(3) -0.024(2) -0.011(2) 0.0051(17)
C88 0.039(3) 0.032(3) 0.070(3) -0.025(2) 0.008(3) 0.001(2)
C89 0.050(3) 0.023(3) 0.074(4) -0.012(2) -0.013(3) 0.006(2)
C90 0.036(2) 0.023(3) 0.100(4) -0.012(3) -0.009(3) 0.015(2)
C91 0.027(2) 0.034(3) 0.075(3) -0.014(2) 0.004(2) 0.011(2)
C92 0.032(2) 0.033(3) 0.062(3) -0.015(2) -0.008(2) 0.013(2)
O17 0.0276(14) 0.0188(14) 0.0435(16) -0.0030(12) -0.0036(13) 0.0110(12)
O18 0.0176(12) 0.0147(13) 0.0418(14) 0.0029(11) -0.0042(11) 0.0064(10)
C93 0.0117(15) 0.0130(18) 0.053(2) 0.0000(16) -0.0007(16) 0.0073(14)
C94 0.0191(17) 0.0144(19) 0.051(2) 0.0008(16) 0.0060(17) 0.0060(15)
C95 0.0217(17) 0.0096(17) 0.047(2) 0.0039(15) 0.0078(17) 0.0046(14)
C96 0.039(2) 0.018(2) 0.043(2) 0.0043(16) 0.015(2) 0.0156(18)
C97 0.049(3) 0.025(2) 0.038(2) 0.0042(17) 0.005(2) 0.020(2)
C98 0.040(2) 0.021(2) 0.053(2) 0.0044(18) 0.006(2) 0.0210(19)
C99 0.039(2) 0.023(2) 0.041(2) 0.0029(17) 0.0106(19) 0.0195(18)
C100 0.030(2) 0.0163(19) 0.040(2) 0.0030(16) 0.0042(18) 0.0112(16)
O19 0.0518(19) 0.0250(17) 0.0392(16) -0.0032(13) -0.0026(15) 0.0145(15)
O20 0.0375(16) 0.0182(14) 0.0376(15) 0.0045(11) 0.0116(13) 0.0112(12)
C101 0.0240(18) 0.0163(19) 0.037(2) 0.0009(15) 0.0068(17) 0.0104(15)
C102 0.0252(18) 0.020(2) 0.040(2) 0.0024(16) 0.0071(17) 0.0101(16)
C103 0.0213(17) 0.0118(17) 0.0340(18) 0.0049(14) 0.0035(16) 0.0040(14)
C104 0.031(2) 0.022(2) 0.0333(19) 0.0017(16) -0.0037(17) 0.0126(16)
C105 0.040(2) 0.029(2) 0.047(2) -0.0065(19) 0.007(2) 0.014(2)
C106 0.032(2) 0.022(2) 0.077(3) 0.002(2) 0.006(2) 0.0156(19)
C107 0.033(2) 0.025(2) 0.062(3) 0.010(2) -0.011(2) 0.0108(19)
C108 0.030(2) 0.019(2) 0.040(2) 0.0053(16) -0.0036(18) 0.0069(16)
O21 0.0305(15) 0.0263(16) 0.0457(16) -0.0023(13) -0.0024(13) 0.0100(13)
O22 0.0358(15) 0.0244(15) 0.0243(12) -0.0010(10) -0.0050(12) 0.0141(12)
O23 0.0347(15) 0.0277(16) 0.0255(12) -0.0019(11) -0.0052(12) 0.0151(13)
O24 0.0354(17) 0.038(2) 0.061(2) -0.0177(16) -0.0053(16) 0.0153(15)
O25 0.0404(17) 0.0312(17) 0.0349(15) 0.0040(12) 0.0065(14) 0.0117(14)
O26 0.049(2) 0.034(2) 0.070(2) -0.0210(17) -0.0102(18) 0.0194(17)
O27 0.056(2) 0.040(2) 0.069(2) -0.0209(18) 0.0006(19) 0.0183(18)
O28 0.087(3) 0.0236(17) 0.0265(14) 0.0027(12) -0.0005(16) -0.0002(17)
O29 0.115(4) 0.102(4) 0.133(5) 0.019(4) 0.059(4) 0.078(4)
O30 0.089(4) 0.123(5) 0.118(4) -0.011(4) 0.009(4) 0.048(4)
O31 0.112(4) 0.079(3) 0.062(3) 0.007(2) 0.010(3) 0.046(3)
O32 0.055(3) 0.211(6) 0.054(3) 0.023(3) -0.006(2) -0.012(3)

loop_
_atom_type_symbol
_atom_type_description
_atom_type_scat_dispersion_real
_atom_type_scat_dispersion_imag
_atom_type_scat_source
C C 0.0033 0.0016 'International Tables Vol C Tables 4.2.6.8 and 6.1.1.4'
H H 0.0000 0.0000 'International Tables Vol C Tables 4.2.6.8 and 6.1.1.4'
N N 0.0061 0.0033 'International Tables Vol C Tables 4.2.6.8 and 6.1.1.4'
O O 0.0106 0.0060 'International Tables Vol C Tables 4.2.6.8 and 6.1.1.4'
Cu Cu 0.3201 1.2651 'International Tables Vol C Tables 4.2.6.8 and 6.1.1.4'

loop_
_geom_angle_atom_site_label_1
_geom_angle_atom_site_label_2
_geom_angle_atom_site_label_3
_geom_angle
_geom_angle_site_symmetry_1
_geom_angle_site_symmetry_3
_geom_angle_publ_flag
O1 Cu1 O2 79.15(10) . . ?
O1 Cu1 N2 171.40(11) . . ?
O2 Cu1 N2 99.04(11) . . ?
O1 Cu1 N1 97.58(12) . . ?
O2 Cu1 N1 157.35(11) . . ?
N2 Cu1 N1 80.83(12) . . ?
O1 Cu1 O4 92.92(11) . . ?
O2 Cu1 O4 95.52(9) . . ?
N2 Cu1 O4 95.63(11) . . ?
N1 Cu1 O4 107.07(11) . . ?
O1 Cu1 Cu2 39.44(7) . . ?
O2 Cu1 Cu2 41.74(7) . . ?
N2 Cu1 Cu2 140.41(9) . . ?
N1 Cu1 Cu2 136.61(9) . . ?
O4 Cu1 Cu2 85.58(7) . . ?
C1 N1 C5 119.0(3) . . ?
C1 N1 Cu1 126.2(2) . . ?
C5 N1 Cu1 114.5(2) . . ?
N1 C1 C2 121.7(4) . . ?
N1 C1 H1 119.1 . . ?
C2 C1 H1 119.1 . . ?
C3 C2 C1 119.6(4) . . ?
C3 C2 H2 120.2 . . ?
C1 C2 H2 120.2 . . ?
C2 C3 C4 119.2(4) . . ?
C2 C3 H3 120.4 . . ?
C4 C3 H3 120.4 . . ?
C3 C4 C5 119.3(4) . . ?
C3 C4 H4 120.4 . . ?
C5 C4 H4 120.4 . . ?
N1 C5 C4 121.2(4) . . ?
N1 C5 C6 114.6(3) . . ?
C4 C5 C6 124.3(3) . . ?
N2 C6 C7 121.3(4) . . ?
N2 C6 C5 114.6(3) . . ?
C7 C6 C5 124.1(3) . . ?
C8 C7 C6 119.8(4) . . ?
C8 C7 H7 120.1 . . ?
C6 C7 H7 120.1 . . ?
C7 C8 C9 119.3(4) . . ?
C7 C8 H8 120.3 . . ?
C9 C8 H8 120.3 . . ?
C8 C9 C10 118.4(4) . . ?
C8 C9 H9 120.8 . . ?
C10 C9 H9 120.8 . . ?
N2 C10 C9 122.6(4) . . ?
N2 C10 H10 118.7 . . ?
C9 C10 H10 118.7 . . ?
C10 N2 C6 118.6(3) . . ?
C10 N2 Cu1 126.1(2) . . ?
C6 N2 Cu1 115.1(2) . . ?
Cu2 O1 Cu1 101.02(11) . . ?
Cu2 O1 HW11 124.4 . . ?
Cu1 O1 HW11 126.0 . . ?
Cu2 O2 Cu1 96.01(10) . . ?
Cu2 O2 Cu3 95.16(9) . . ?
Cu1 O2 Cu3 108.06(10) . . ?
Cu2 O2 HW21 128.3 . . ?
Cu1 O2 HW21 121.1 . . ?
Cu3 O2 HW21 104.6 . . ?
O1 Cu2 O2 79.74(10) . . ?
O1 Cu2 N4 99.14(11) . . ?
O2 Cu2 N4 177.82(10) . . ?
O1 Cu2 N3 162.45(11) . . ?
O2 Cu2 N3 99.47(11) . . ?
N4 Cu2 N3 81.01(12) . . ?
O1 Cu2 O3 98.36(10) . 2_665 ?
O2 Cu2 O3 84.47(9) . 2_665 ?
N4 Cu2 O3 97.56(10) . 2_665 ?
N3 Cu2 O3 99.02(10) . 2_665 ?
O1 Cu2 Cu1 39.54(7) . . ?
O2 Cu2 Cu1 42.25(7) . . ?
N4 Cu2 Cu1 136.18(8) . . ?
N3 Cu2 Cu1 132.84(8) . . ?
O3 Cu2 Cu1 101.87(6) 2_665 . ?
C11 N3 C15 119.3(3) . . ?
C11 N3 Cu2 126.3(2) . . ?
C15 N3 Cu2 114.3(2) . . ?
N3 C11 C12 122.3(3) . . ?
N3 C11 H11 118.9 . . ?
C12 C11 H11 118.8 . . ?
C11 C12 C13 119.0(4) . . ?
C11 C12 H12 120.5 . . ?
C13 C12 H12 120.5 . . ?
C12 C13 C14 119.1(3) . . ?
C12 C13 H13 120.4 . . ?
C14 C13 H13 120.4 . . ?
C13 C14 C15 119.3(4) . . ?
C13 C14 H14 120.4 . . ?
C15 C14 H14 120.4 . . ?
N3 C15 C14 121.0(3) . . ?
N3 C15 C16 115.0(3) . . ?
C14 C15 C16 124.0(3) . . ?
N4 C16 C17 121.1(4) . . ?
N4 C16 C15 114.6(3) . . ?
C17 C16 C15 124.3(3) . . ?
C18 C17 C16 118.8(4) . . ?
C18 C17 H17 120.6 . . ?
C16 C17 H17 120.6 . . ?
C19 C18 C17 120.2(4) . . ?
C19 C18 H18 119.9 . . ?
C17 C18 H18 119.9 . . ?
C18 C19 C20 118.7(4) . . ?
C18 C19 H19 120.7 . . ?
C20 C19 H19 120.7 . . ?
N4 C20 C19 121.5(4) . . ?
N4 C20 H20 119.2 . . ?
C19 C20 H20 119.2 . . ?
C20 N4 C16 119.6(3) . . ?
C20 N4 Cu2 125.6(2) . . ?
C16 N4 Cu2 114.7(2) . . ?
Cu3 O3 Cu3 98.75(11) . 2_665 ?
Cu3 O3 Cu2 105.95(10) . 2_665 ?
Cu3 O3 Cu2 93.11(9) 2_665 2_665 ?
Cu3 O3 HW31 110.1 . . ?
Cu3 O3 HW31 119.4 2_665 . ?
Cu2 O3 HW31 125.5 2_665 . ?
Cu1 O4 HW41 104.2 . . ?
Cu1 O4 HW42 130.4 . . ?
HW41 O4 HW42 117.7 . . ?
O3 Cu3 O3 81.25(11) . 2_665 ?
O3 Cu3 N5 160.85(11) . . ?
O3 Cu3 N5 98.59(11) 2_665 . ?
O3 Cu3 N6 98.65(11) . . ?
O3 Cu3 N6 177.39(10) 2_665 . ?
N5 Cu3 N6 80.65(12) . . ?
O3 Cu3 O2 100.36(9) . . ?
O3 Cu3 O2 86.61(9) 2_665 . ?
N5 Cu3 O2 98.74(10) . . ?
N6 Cu3 O2 95.96(10) . . ?
O3 Cu3 Cu3 40.85(7) . 2_665 ?
O3 Cu3 Cu3 40.40(7) 2_665 2_665 ?
N5 Cu3 Cu3 135.92(9) . 2_665 ?
N6 Cu3 Cu3 139.43(9) . 2_665 ?
O2 Cu3 Cu3 94.52(6) . 2_665 ?
C21 N5 C25 119.2(3) . . ?
C21 N5 Cu3 125.4(2) . . ?
C25 N5 Cu3 115.3(2) . . ?
N5 C21 C22 122.5(4) . . ?
N5 C21 H21 118.7 . . ?
C22 C21 H21 118.7 . . ?
C21 C22 C23 118.3(4) . . ?
C21 C22 H22 120.8 . . ?
C23 C22 H22 120.8 . . ?
C24 C23 C22 119.3(4) . . ?
C24 C23 H23 120.4 . . ?
C22 C23 H23 120.4 . . ?
C23 C24 C25 119.3(4) . . ?
C23 C24 H24 120.3 . . ?
C25 C24 H24 120.3 . . ?
N5 C25 C24 121.3(4) . . ?
N5 C25 C26 114.6(3) . . ?
C24 C25 C26 124.1(3) . . ?
N6 C26 C27 121.7(4) . . ?
N6 C26 C25 114.6(3) . . ?
C27 C26 C25 123.8(3) . . ?
C28 C27 C26 119.0(4) . . ?
C28 C27 H27 120.5 . . ?
C26 C27 H27 120.5 . . ?
C27 C28 C29 119.8(4) . . ?
C27 C28 H28 120.1 . . ?
C29 C28 H28 120.1 . . ?
C30 C29 C28 118.4(4) . . ?
C30 C29 H29 120.8 . . ?
C28 C29 H29 120.8 . . ?
N6 C30 C29 121.9(4) . . ?
N6 C30 H30 119.0 . . ?
C29 C30 H30 119.0 . . ?
O5 Cu4 O6 81.87(11) . . ?
O5 Cu4 N8 173.18(12) . . ?
O6 Cu4 N8 99.27(12) . . ?
O5 Cu4 N7 96.35(13) . . ?
O6 Cu4 N7 162.39(12) . . ?
N8 Cu4 N7 80.51(14) . . ?
O5 Cu4 O8 91.56(12) . . ?
O6 Cu4 O8 88.46(11) . . ?
N8 Cu4 O8 95.19(12) . . ?
N7 Cu4 O8 109.14(13) . . ?
O5 Cu4 Cu5 40.59(8) . . ?
O6 Cu4 Cu5 42.43(7) . . ?
N8 Cu4 Cu5 141.51(10) . . ?
N7 Cu4 Cu5 136.64(11) . . ?
O8 Cu4 Cu5 82.49(8) . . ?
C31 N7 C35 119.3(4) . . ?
C31 N7 Cu4 125.9(3) . . ?
C35 N7 Cu4 114.6(3) . . ?
N7 C31 C32 121.8(4) . . ?
N7 C31 H31 119.1 . . ?
C32 C31 H31 119.1 . . ?
C33 C32 C31 119.5(5) . . ?
C33 C32 H32 120.2 . . ?
C31 C32 H32 120.2 . . ?
C32 C33 C34 119.2(4) . . ?
C32 C33 H33 120.4 . . ?
C34 C33 H33 120.4 . . ?
C35 C34 C33 118.4(4) . . ?
C35 C34 H34 120.8 . . ?
C33 C34 H34 120.8 . . ?
N7 C35 C34 121.8(4) . . ?
N7 C35 C36 115.0(3) . . ?
C34 C35 C36 123.3(4) . . ?
N8 C36 C37 121.2(4) . . ?
N8 C36 C35 114.7(3) . . ?
C37 C36 C35 124.1(4) . . ?
C38 C37 C36 119.5(4) . . ?
C38 C37 H37 120.2 . . ?
C36 C37 H37 120.2 . . ?
C37 C38 C39 119.2(4) . . ?
C37 C38 H38 120.4 . . ?
C39 C38 H38 120.4 . . ?
C38 C39 C40 118.8(4) . . ?
C38 C39 H39 120.6 . . ?
C40 C39 H39 120.6 . . ?
N8 C40 C39 122.3(4) . . ?
N8 C40 H40 118.8 . . ?
C39 C40 H40 118.8 . . ?
C40 N8 C36 118.8(3) . . ?
C40 N8 Cu4 126.0(3) . . ?
C36 N8 Cu4 115.1(3) . . ?
Cu5 O5 Cu4 98.51(13) . . ?
Cu5 O5 HW51 138.3 . . ?
Cu4 O5 HW51 111.7 . . ?
Cu5 O6 Cu4 94.39(11) . . ?
Cu5 O6 Cu6 97.25(11) . . ?
Cu4 O6 Cu6 110.55(11) . . ?
Cu5 O6 HW61 122.9 . . ?
Cu4 O6 HW61 105.1 . . ?
Cu6 O6 HW61 123.1 . . ?
O5 Cu5 O6 82.92(11) . . ?
O5 Cu5 N9 165.98(12) . . ?
O6 Cu5 N9 99.24(11) . . ?
O5 Cu5 N10 95.29(12) . . ?
O6 Cu5 N10 173.61(11) . . ?
N9 Cu5 N10 81.02(12) . . ?
O5 Cu5 O7 95.68(11) . 2_566 ?
O6 Cu5 O7 82.50(9) . 2_566 ?
N9 Cu5 O7 98.34(11) . 2_566 ?
N10 Cu5 O7 103.81(11) . 2_566 ?
O5 Cu5 Cu4 40.90(8) . . ?
O6 Cu5 Cu4 43.18(8) . . ?
N9 Cu5 Cu4 136.71(9) . . ?
N10 Cu5 Cu4 133.62(9) . . ?
O7 Cu5 Cu4 96.58(6) 2_566 . ?
C41 N9 C45 118.8(3) . . ?
C41 N9 Cu5 126.5(2) . . ?
C45 N9 Cu5 114.6(2) . . ?
N9 C41 C42 123.2(3) . . ?
N9 C41 H41 118.4 . . ?
C42 C41 H41 118.4 . . ?
C41 C42 C43 118.3(4) . . ?
C41 C42 H42 120.9 . . ?
C43 C42 H42 120.9 . . ?
C44 C43 C42 119.1(3) . . ?
C44 C43 H43 120.5 . . ?
C42 C43 H43 120.5 . . ?
C43 C44 C45 119.3(3) . . ?
C43 C44 H44 120.4 . . ?
C45 C44 H44 120.4 . . ?
N9 C45 C44 121.3(3) . . ?
N9 C45 C46 114.9(3) . . ?
C44 C45 C46 123.8(3) . . ?
N10 C46 C47 121.8(4) . . ?
N10 C46 C45 114.6(3) . . ?
C47 C46 C45 123.6(3) . . ?
C48 C47 C46 119.1(4) . . ?
C48 C47 H47 120.4 . . ?
C46 C47 H47 120.4 . . ?
C47 C48 C49 119.5(4) . . ?
C47 C48 H48 120.3 . . ?
C49 C48 H48 120.3 . . ?
C48 C49 C50 118.2(4) . . ?
C48 C49 H49 120.9 . . ?
C50 C49 H49 120.9 . . ?
N10 C50 C49 122.6(4) . . ?
N10 C50 H50 118.7 . . ?
C49 C50 H50 118.7 . . ?
C50 N10 C46 118.7(3) . . ?
C50 N10 Cu5 126.2(3) . . ?
C46 N10 Cu5 114.8(2) . . ?
Cu6 O7 Cu6 100.57(11) . 2_566 ?
Cu6 O7 Cu5 106.67(10) . 2_566 ?
Cu6 O7 Cu5 94.30(10) 2_566 2_566 ?
Cu6 O7 HW71 120.3 . . ?
Cu6 O7 HW71 121.2 2_566 . ?
Cu5 O7 HW71 110.1 2_566 . ?
Cu4 O8 HW81 120.9 . . ?
Cu4 O8 HW82 124.6 . . ?
HW81 O8 HW82 103.6 . . ?
O7 Cu6 O7 79.43(11) . 2_566 ?
O7 Cu6 N12 97.75(11) . . ?
O7 Cu6 N12 176.61(11) 2_566 . ?
O7 Cu6 N11 154.92(11) . . ?
O7 Cu6 N11 100.88(11) 2_566 . ?
N12 Cu6 N11 80.87(12) . . ?
O7 Cu6 O6 109.96(10) . . ?
O7 Cu6 O6 85.72(10) 2_566 . ?
N12 Cu6 O6 97.05(11) . . ?
N11 Cu6 O6 95.01(11) . . ?
O7 Cu6 Cu6 39.71(7) . 2_566 ?
O7 Cu6 Cu6 39.71(7) 2_566 2_566 ?
N12 Cu6 Cu6 137.44(9) . 2_566 ?
N11 Cu6 Cu6 135.35(9) . 2_566 ?
O6 Cu6 Cu6 99.98(7) . 2_566 ?
C51 N11 C55 119.3(3) . . ?
C51 N11 Cu6 126.5(2) . . ?
C55 N11 Cu6 114.2(2) . . ?
N11 C51 C52 122.6(3) . . ?
N11 C51 H51 118.7 . . ?
C52 C51 H51 118.7 . . ?
C53 C52 C51 118.3(3) . . ?
C53 C52 H52 120.9 . . ?
C51 C52 H52 120.9 . . ?
C54 C53 C52 119.5(3) . . ?
C54 C53 H53 120.3 . . ?
C52 C53 H53 120.3 . . ?
C53 C54 C55 118.9(3) . . ?
C53 C54 H54 120.5 . . ?
C55 C54 H54 120.5 . . ?
N11 C55 C54 121.5(3) . . ?
N11 C55 C56 114.9(3) . . ?
C54 C55 C56 123.6(3) . . ?
N12 C56 C57 121.3(3) . . ?
N12 C56 C55 115.1(3) . . ?
C57 C56 C55 123.6(3) . . ?
C58 C57 C56 119.1(3) . . ?
C58 C57 H57 120.4 . . ?
C56 C57 H57 120.4 . . ?
C30 N6 C26 119.2(3) . . ?
C30 N6 Cu3 126.0(2) . . ?
C26 N6 Cu3 114.7(2) . . ?
C57 C58 C59 119.8(3) . . ?
C57 C58 H58 120.1 . . ?
C59 C58 H58 120.1 . . ?
C60 C59 C58 118.2(3) . . ?
C60 C59 H59 120.9 . . ?
C58 C59 H59 120.9 . . ?
N12 C60 C59 122.7(3) . . ?
N12 C60 H60 118.6 . . ?
C59 C60 H60 118.6 . . ?
C60 N12 C56 118.9(3) . . ?
C60 N12 Cu6 126.2(2) . . ?
C56 N12 Cu6 114.9(2) . . ?
O10 C61 O9 124.6(4) . . ?
O10 C61 C62 117.7(4) . . ?
O9 C61 C62 117.6(4) . . ?
C63 C62 C61 111.1(3) . . ?
C63 C62 H62A 109.4 . . ?
C61 C62 H62A 109.4 . . ?
C63 C62 H62B 109.4 . . ?
C61 C62 H62B 109.4 . . ?
H62A C62 H62B 108.0 . . ?
C64 C63 C68 119.2(4) . . ?
C64 C63 C62 121.0(4) . . ?
C68 C63 C62 119.8(4) . . ?
C63 C64 C65 120.5(4) . . ?
C63 C64 H64A 119.8 . . ?
C65 C64 H64A 119.8 . . ?
C66 C65 C64 121.0(5) . . ?
C66 C65 H65A 119.5 . . ?
C64 C65 H65A 119.5 . . ?
C65 C66 C67 119.3(4) . . ?
C65 C66 H66A 120.3 . . ?
C67 C66 H66A 120.3 . . ?
C66 C67 C68 119.7(5) . . ?
C66 C67 H67A 120.1 . . ?
C68 C67 H67A 120.1 . . ?
C63 C68 C67 120.3(5) . . ?
C63 C68 H68A 119.9 . . ?
C67 C68 H68A 119.9 . . ?
O12 C69 O11 124.6(3) . . ?
O12 C69 C70 118.4(3) . . ?
O11 C69 C70 117.0(3) . . ?
C71 C70 C69 114.6(3) . . ?
C71 C70 H70A 108.6 . . ?
C69 C70 H70A 108.6 . . ?
C71 C70 H70B 108.6 . . ?
C69 C70 H70B 108.6 . . ?
H70A C70 H70B 107.6 . . ?
C72 C71 C76 120.0 . . ?
C72 C71 C70 123.2(3) . . ?
C76 C71 C70 116.6(3) . . ?
C73 C72 C71 120.0 . . ?
C73 C72 H72A 120.0 . . ?
C71 C72 H72A 120.0 . . ?
C72 C73 C74 120.0 . . ?
C72 C73 H73A 120.0 . . ?
C74 C73 H73A 120.0 . . ?
C73 C74 C75 120.0 . . ?
C73 C74 H74A 120.0 . . ?
C75 C74 H74A 120.0 . . ?
C76 C75 C74 120.0 . . ?
C76 C75 H75A 120.0 . . ?
C74 C75 H75A 120.0 . . ?
C75 C76 C71 120.0 . . ?
C75 C76 H76A 120.0 . . ?
C71 C76 H76A 120.0 . . ?
O14 C77 O13 124.4(3) . . ?
O14 C77 C78 117.2(3) . . ?
O13 C77 C78 118.3(3) . . ?
C79 C78 C77 108.9(3) . . ?
C79 C78 H78A 109.9 . . ?
C77 C78 H78A 109.9 . . ?
C79 C78 H78B 109.9 . . ?
C77 C78 H78B 109.9 . . ?
H78A C78 H78B 108.3 . . ?
C84 C79 C80 118.8(3) . . ?
C84 C79 C78 120.2(3) . . ?
C80 C79 C78 120.9(3) . . ?
C81 C80 C79 120.4(4) . . ?
C81 C80 H80A 119.8 . . ?
C79 C80 H80A 119.8 . . ?
C82 C81 C80 120.6(4) . . ?
C82 C81 H81A 119.7 . . ?
C80 C81 H81A 119.7 . . ?
C81 C82 C83 119.4(4) . . ?
C81 C82 H82A 120.3 . . ?
C83 C82 H82A 120.3 . . ?
C82 C83 C84 120.4(4) . . ?
C82 C83 H83A 119.8 . . ?
C84 C83 H83A 119.8 . . ?
C79 C84 C83 120.4(4) . . ?
C79 C84 H84A 119.8 . . ?
C83 C84 H84A 119.8 . . ?
O16 C85 O15 121.0(5) . . ?
O16 C85 C86 119.6(5) . . ?
O15 C85 C86 119.4(5) . . ?
C87 C86 C85 113.7(4) . . ?
C87 C86 H86A 108.8 . . ?
C85 C86 H86A 108.8 . . ?
C87 C86 H86B 108.8 . . ?
C85 C86 H86B 108.8 . . ?
H86A C86 H86B 107.7 . . ?
C92 C87 C88 118.0(5) . . ?
C92 C87 C86 120.8(5) . . ?
C88 C87 C86 121.2(5) . . ?
C87 C88 C89 121.1(5) . . ?
C87 C88 H88A 119.5 . . ?
C89 C88 H88A 119.5 . . ?
C90 C89 C88 119.5(6) . . ?
C90 C89 H89A 120.2 . . ?
C88 C89 H89A 120.2 . . ?
C91 C90 C89 119.7(5) . . ?
C91 C90 H90A 120.1 . . ?
C89 C90 H90A 120.1 . . ?
C90 C91 C92 121.0(5) . . ?
C90 C91 H91A 119.5 . . ?
C92 C91 H91A 119.5 . . ?
C87 C92 C91 120.6(5) . . ?
C87 C92 H92A 119.7 . . ?
C91 C92 H92A 119.7 . . ?
O17 C93 O18 124.2(3) . . ?
O17 C93 C94 117.7(4) . . ?
O18 C93 C94 118.1(4) . . ?
C95 C94 C93 112.2(3) . . ?
C95 C94 H94A 109.2 . . ?
C93 C94 H94A 109.2 . . ?
C95 C94 H94B 109.2 . . ?
C93 C94 H94B 109.2 . . ?
H94A C94 H94B 107.9 . . ?
C96 C95 C100 118.6(4) . . ?
C96 C95 C94 121.3(4) . . ?
C100 C95 C94 120.1(4) . . ?
C95 C96 C97 120.7(4) . . ?
C95 C96 H96A 119.6 . . ?
C97 C96 H96A 119.6 . . ?
C98 C97 C96 120.6(4) . . ?
C98 C97 H97A 119.7 . . ?
C96 C97 H97A 119.7 . . ?
C97 C98 C99 118.8(4) . . ?
C97 C98 H98A 120.6 . . ?
C99 C98 H98A 120.6 . . ?
C100 C99 C98 120.4(4) . . ?
C100 C99 H99A 119.8 . . ?
C98 C99 H99A 119.8 . . ?
C99 C100 C95 120.9(4) . . ?
C99 C100 H10A 119.5 . . ?
C95 C100 H10A 119.5 . . ?
O19 C101 O20 125.1(4) . . ?
O19 C101 C102 117.7(4) . . ?
O20 C101 C102 117.1(3) . . ?
C103 C102 C101 110.5(3) . . ?
C103 C102 H10B 109.6 . . ?
C101 C102 H10B 109.6 . . ?
C103 C102 H10C 109.6 . . ?
C101 C102 H10C 109.6 . . ?
H10B C102 H10C 108.1 . . ?
C104 C103 C108 118.2(4) . . ?
C104 C103 C102 120.4(4) . . ?
C108 C103 C102 121.4(4) . . ?
C103 C104 C105 120.6(4) . . ?
C103 C104 H10D 119.7 . . ?
C105 C104 H10D 119.7 . . ?
C106 C105 C104 120.3(4) . . ?
C106 C105 H10E 119.9 . . ?
C104 C105 H10E 119.9 . . ?
C105 C106 C107 120.5(4) . . ?
C105 C106 H10F 119.7 . . ?
C107 C106 H10F 119.7 . . ?
C106 C107 C108 119.6(4) . . ?
C106 C107 H10G 120.2 . . ?
C108 C107 H10G 120.2 . . ?
C107 C108 C103 120.7(4) . . ?
C107 C108 H10H 119.6 . . ?
C103 C108 H10H 119.6 . . ?
H211 O21 H212 121.9 . . ?
H221 O22 H222 129.1 . . ?
H231 O23 H232 105.8 . . ?
H241 O24 H242 112.7 . . ?
H251 O25 H252 118.9 . . ?
H261 O26 H262 106.3 . . ?
H271 O27 H272 107.4 . . ?
H281 O28 H282 98.0 . . ?
H291 O29 H292 103.1 . . ?
H301 O30 H302 125.0 . . ?
H311 O31 H312 91.5 . . ?
H321 O32 H322 93.5 . . ?

loop_
_geom_bond_atom_site_label_1
_geom_bond_atom_site_label_2
_geom_bond_distance
_geom_bond_site_symmetry_2
_geom_bond_publ_flag
Cu1 O1 1.908(2) . ?
Cu1 O2 1.988(2) . ?
Cu1 N2 1.997(3) . ?
Cu1 N1 2.016(3) . ?
Cu1 O4 2.208(3) . ?
Cu1 Cu2 2.9413(9) . ?
N1 C1 1.341(5) . ?
N1 C5 1.357(4) . ?
C1 C2 1.391(5) . ?
C1 H1 0.9300 . ?
C2 C3 1.370(6) . ?
C2 H2 0.9300 . ?
C3 C4 1.380(6) . ?
C3 H3 0.9300 . ?
C4 C5 1.394(5) . ?
C4 H4 0.9300 . ?
C5 C6 1.468(5) . ?
C6 N2 1.358(4) . ?
C6 C7 1.388(5) . ?
C7 C8 1.363(7) . ?
C7 H7 0.9300 . ?
C8 C9 1.389(6) . ?
C8 H8 0.9300 . ?
C9 C10 1.389(5) . ?
C9 H9 0.9300 . ?
C10 N2 1.334(5) . ?
C10 H10 0.9300 . ?
O1 Cu2 1.903(2) . ?
O1 HW11 0.8439 . ?
O2 Cu2 1.969(2) . ?
O2 Cu3 2.252(2) . ?
O2 HW21 0.8211 . ?
Cu2 N4 1.995(3) . ?
Cu2 N3 2.007(3) . ?
Cu2 O3 2.325(2) 2_665 ?
N3 C11 1.338(5) . ?
N3 C15 1.349(4) . ?
C11 C12 1.380(5) . ?
C11 H11 0.9300 . ?
C12 C13 1.382(6) . ?
C12 H12 0.9300 . ?
C13 C14 1.381(6) . ?
C13 H13 0.9300 . ?
C14 C15 1.396(5) . ?
C14 H14 0.9300 . ?
C15 C16 1.466(5) . ?
C16 N4 1.353(5) . ?
C16 C17 1.389(5) . ?
C17 C18 1.380(6) . ?
C17 H17 0.9300 . ?
C18 C19 1.376(6) . ?
C18 H18 0.9300 . ?
C19 C20 1.387(5) . ?
C19 H19 0.9300 . ?
C20 N4 1.347(5) . ?
C20 H20 0.9300 . ?
O3 Cu3 1.944(2) . ?
O3 Cu3 1.962(2) 2_665 ?
O3 Cu2 2.325(2) 2_665 ?
O3 HW31 0.8041 . ?
O4 HW41 0.8412 . ?
O4 HW42 0.8599 . ?
Cu3 O3 1.962(2) 2_665 ?
Cu3 N5 1.997(3) . ?
Cu3 N6 2.018(3) . ?
Cu3 Cu3 2.9646(10) 2_665 ?
N5 C21 1.330(5) . ?
N5 C25 1.353(4) . ?
C21 C22 1.387(5) . ?
C21 H21 0.9300 . ?
C22 C23 1.393(6) . ?
C22 H22 0.9300 . ?
C23 C24 1.374(6) . ?
C23 H23 0.9300 . ?
C24 C25 1.389(5) . ?
C24 H24 0.9300 . ?
C25 C26 1.470(5) . ?
C26 N6 1.353(4) . ?
C26 C27 1.393(5) . ?
C27 C28 1.371(6) . ?
C27 H27 0.9300 . ?
C28 C29 1.397(6) . ?
C28 H28 0.9300 . ?
C29 C30 1.391(5) . ?
C29 H29 0.9300 . ?
C30 N6 1.343(5) . ?
C30 H30 0.9300 . ?
Cu4 O5 1.930(3) . ?
Cu4 O6 2.001(3) . ?
Cu4 N8 2.012(3) . ?
Cu4 N7 2.024(3) . ?
Cu4 O8 2.187(3) . ?
Cu4 Cu5 2.9155(9) . ?
N7 C31 1.336(6) . ?
N7 C35 1.350(5) . ?
C31 C32 1.384(6) . ?
C31 H31 0.9300 . ?
C32 C33 1.370(7) . ?
C32 H32 0.9300 . ?
C33 C34 1.399(7) . ?
C33 H33 0.9300 . ?
C34 C35 1.387(5) . ?
C34 H34 0.9300 . ?
C35 C36 1.473(6) . ?
C36 N8 1.352(5) . ?
C36 C37 1.393(5) . ?
C37 C38 1.377(7) . ?
C37 H37 0.9300 . ?
C38 C39 1.379(6) . ?
C38 H38 0.9300 . ?
C39 C40 1.389(5) . ?
C39 H39 0.9300 . ?
C40 N8 1.342(5) . ?
C40 H40 0.9300 . ?
O5 Cu5 1.918(3) . ?
O5 HW51 0.8579 . ?
O6 Cu5 1.973(2) . ?
O6 Cu6 2.267(2) . ?
O6 HW61 0.7997 . ?
Cu5 N9 2.007(3) . ?
Cu5 N10 2.017(3) . ?
Cu5 O7 2.374(2) 2_566 ?
N9 C41 1.323(5) . ?
N9 C45 1.361(4) . ?
C41 C42 1.384(5) . ?
C41 H41 0.9300 . ?
C42 C43 1.393(5) . ?
C42 H42 0.9300 . ?
C43 C44 1.382(5) . ?
C43 H43 0.9300 . ?
C44 C45 1.388(5) . ?
C44 H44 0.9300 . ?
C45 C46 1.480(5) . ?
C46 N10 1.349(4) . ?
C46 C47 1.386(5) . ?
C47 C48 1.382(6) . ?
C47 H47 0.9300 . ?
C48 C49 1.385(6) . ?
C48 H48 0.9300 . ?
C49 C50 1.392(5) . ?
C49 H49 0.9300 . ?
C50 N10 1.339(5) . ?
C50 H50 0.9300 . ?
O7 Cu6 1.956(2) . ?
O7 Cu6 1.956(2) 2_566 ?
O7 Cu5 2.374(2) 2_566 ?
O7 HW71 0.8524 . ?
O8 HW81 0.8163 . ?
O8 HW82 0.8578 . ?
Cu6 O7 1.956(2) 2_566 ?
Cu6 N12 1.996(3) . ?
Cu6 N11 2.027(3) . ?
Cu6 Cu6 3.0097(11) 2_566 ?
N11 C51 1.328(5) . ?
N11 C55 1.349(4) . ?
C51 C52 1.398(5) . ?
C51 H51 0.9300 . ?
C52 C53 1.383(5) . ?
C52 H52 0.9300 . ?
C53 C54 1.385(5) . ?
C53 H53 0.9300 . ?
C54 C55 1.396(5) . ?
C54 H54 0.9300 . ?
C55 C56 1.466(5) . ?
C56 N12 1.356(4) . ?
C56 C57 1.389(5) . ?
C57 C58 1.378(5) . ?
C57 H57 0.9300 . ?
C58 C59 1.385(5) . ?
C58 H58 0.9300 . ?
C59 C60 1.383(5) . ?
C59 H59 0.9300 . ?
C60 N12 1.338(4) . ?
C60 H60 0.9300 . ?
O9 C61 1.258(5) . ?
O10 C61 1.251(5) . ?
C61 C62 1.540(6) . ?
C62 C63 1.518(5) . ?
C62 H62A 0.9700 . ?
C62 H62B 0.9700 . ?
C63 C64 1.376(6) . ?
C63 C68 1.392(6) . ?
C64 C65 1.395(6) . ?
C64 H64A 0.9300 . ?
C65 C66 1.363(7) . ?
C65 H65A 0.9300 . ?
C66 C67 1.399(8) . ?
C66 H66A 0.9300 . ?
C67 C68 1.401(6) . ?
C67 H67A 0.9300 . ?
C68 H68A 0.9300 . ?
O11 C69 1.273(4) . ?
O12 C69 1.251(4) . ?
C69 C70 1.525(5) . ?
C70 C71 1.507(5) . ?
C70 H70A 0.9700 . ?
C70 H70B 0.9700 . ?
C71 C72 1.3900 . ?
C71 C76 1.3900 . ?
C72 C73 1.3900 . ?
C72 H72A 0.9300 . ?
C73 C74 1.3900 . ?
C73 H73A 0.9300 . ?
C74 C75 1.3900 . ?
C74 H74A 0.9300 . ?
C75 C76 1.3900 . ?
C75 H75A 0.9300 . ?
C76 H76A 0.9300 . ?
O13 C77 1.267(4) . ?
O14 C77 1.258(4) . ?
C77 C78 1.527(5) . ?
C78 C79 1.501(5) . ?
C78 H78A 0.9700 . ?
C78 H78B 0.9700 . ?
C79 C84 1.391(5) . ?
C79 C80 1.405(5) . ?
C80 C81 1.392(6) . ?
C80 H80A 0.9300 . ?
C81 C82 1.388(6) . ?
C81 H81A 0.9300 . ?
C82 C83 1.390(6) . ?
C82 H82A 0.9300 . ?
C83 C84 1.401(5) . ?
C83 H83A 0.9300 . ?
C84 H84A 0.9300 . ?
O15 C85 1.288(7) . ?
O16 C85 1.192(6) . ?
C85 C86 1.525(8) . ?
C86 C87 1.515(7) . ?
C86 H86A 0.9700 . ?
C86 H86B 0.9700 . ?
C87 C92 1.376(7) . ?
C87 C88 1.390(8) . ?
C88 C89 1.391(8) . ?
C88 H88A 0.9300 . ?
C89 C90 1.369(8) . ?
C89 H89A 0.9300 . ?
C90 C91 1.363(8) . ?
C90 H90A 0.9300 . ?
C91 C92 1.380(7) . ?
C91 H91A 0.9300 . ?
C92 H92A 0.9300 . ?
O17 C93 1.256(5) . ?
O18 C93 1.263(5) . ?
C93 C94 1.535(5) . ?
C94 C95 1.510(5) . ?
C94 H94A 0.9700 . ?
C94 H94B 0.9700 . ?
C95 C96 1.382(6) . ?
C95 C100 1.395(5) . ?
C96 C97 1.393(6) . ?
C96 H96A 0.9300 . ?
C97 C98 1.382(6) . ?
C97 H97A 0.9300 . ?
C98 C99 1.397(6) . ?
C98 H98A 0.9300 . ?
C99 C100 1.379(6) . ?
C99 H99A 0.9300 . ?
C100 H10A 0.9300 . ?
O19 C101 1.245(5) . ?
O20 C101 1.270(5) . ?
C101 C102 1.522(5) . ?
C102 C103 1.503(5) . ?
C102 H10B 0.9700 . ?
C102 H10C 0.9700 . ?
C103 C104 1.396(5) . ?
C103 C108 1.402(6) . ?
C104 C105 1.395(6) . ?
C104 H10D 0.9300 . ?
C105 C106 1.365(7) . ?
C105 H10E 0.9300 . ?
C106 C107 1.388(7) . ?
C106 H10F 0.9300 . ?
C107 C108 1.392(6) . ?
C107 H10G 0.9300 . ?
C108 H10H 0.9300 . ?
O21 H211 0.8669 . ?
O21 H212 0.8799 . ?
O22 H221 0.8801 . ?
O22 H222 0.8800 . ?
O23 H231 0.8799 . ?
O23 H232 0.8671 . ?
O24 H241 0.8800 . ?
O24 H242 0.8670 . ?
O25 H251 0.8741 . ?
O25 H252 0.8801 . ?
O26 H261 0.8801 . ?
O26 H262 0.8701 . ?
O27 H271 0.8749 . ?
O27 H272 0.8800 . ?
O28 H281 0.8799 . ?
O28 H282 0.8751 . ?
O29 H291 0.8750 . ?
O29 H292 0.8800 . ?
O30 H301 0.8800 . ?
O30 H302 0.8801 . ?
O31 H311 0.8378 . ?
O31 H312 0.8697 . ?
O32 H321 0.8671 . ?
O32 H322 0.8800 . ?
